data_4122117
loop_
_publ_author_name
'Ciszek, Jacob W.'
'Keane, Zachary K.'
'Cheng, Long'
'Stewart, Michael P.'
'Yu, Lam H.'
'Natelson, Douglas'
'Tour, James M.'

_publ_section_title
;
 Neutral Complexes of First Row Transition Metals Bearing Unbound
 Thiocyanates and Their Assembly on Metallic Surfaces &#x00A0;[J. Am.
 Chem. Soc.2006,128, 3179&#x2212;3189].&#x00A0;
;
_journal_issue 18
_journal_name_full 'Journal of the American Chemical Society'
_journal_page_first 6264
_journal_paper_doi 10.1021/ja069962h
_journal_volume 128
_journal_year 2006
_chemical_formula_sum 'C32 H16 Cu N10 S4'
_chemical_formula_weight 732.33
_chemical_name_systematic
; 
 ? 
;
_space_group_IT_number 78
_symmetry_space_group_name_Hall 'P 4cw'
_symmetry_space_group_name_H-M 'P 43'
_atom_sites_solution_hydrogens geom
_atom_sites_solution_primary direct
_atom_sites_solution_secondary difmap
_audit_creation_method SHELXL-97
_cell_angle_alpha 90.00
_cell_angle_beta 90.00
_cell_angle_gamma 90.00
_cell_formula_units_Z 4
_cell_length_a 8.9660(13)
_cell_length_b 8.9660(13)
_cell_length_c 39.873(8)
_cell_measurement_temperature 293(2)
_cell_volume 3205.4(9)
_computing_structure_refinement 'SHELXL-97 (Sheldrick, 1997)'
_computing_structure_solution 'SHELXS-97 (Sheldrick, 1990)'
_diffrn_ambient_temperature 293(2)
_diffrn_measured_fraction_theta_full 0.995
_diffrn_measured_fraction_theta_max 0.995
_diffrn_radiation_monochromator graphite
_diffrn_radiation_source 'fine-focus sealed tube'
_diffrn_radiation_type MoK\a
_diffrn_radiation_wavelength 0.71073
_diffrn_reflns_av_R_equivalents 0.0643
_diffrn_reflns_av_sigmaI/netI 0.0687
_diffrn_reflns_limit_h_max 9
_diffrn_reflns_limit_h_min -9
_diffrn_reflns_limit_k_max 9
_diffrn_reflns_limit_k_min -9
_diffrn_reflns_limit_l_max 43
_diffrn_reflns_limit_l_min -36
_diffrn_reflns_number 13690
_diffrn_reflns_theta_full 23.29
_diffrn_reflns_theta_max 23.29
_diffrn_reflns_theta_min 2.27
_exptl_absorpt_coefficient_mu 0.984
_exptl_crystal_density_diffrn 1.518
_exptl_crystal_density_method 'not measured'
_exptl_crystal_F_000 1484
_refine_diff_density_max 0.432
_refine_diff_density_min -0.315
_refine_diff_density_rms 0.056
_refine_ls_abs_structure_details 'Flack H D (1983), Acta Cryst. A39, 876-881'
_refine_ls_abs_structure_Flack 0.00
_refine_ls_extinction_method none
_refine_ls_goodness_of_fit_ref 1.040
_refine_ls_hydrogen_treatment mixed
_refine_ls_matrix_type full
_refine_ls_number_parameters 424
_refine_ls_number_reflns 4119
_refine_ls_number_restraints 1
_refine_ls_restrained_S_all 1.040
_refine_ls_R_factor_all 0.0857
_refine_ls_R_factor_gt 0.0473
_refine_ls_shift/su_max 0.000
_refine_ls_shift/su_mean 0.000
_refine_ls_structure_factor_coef Fsqd
_refine_ls_weighting_details 'calc w=1/[\s^2^(Fo^2^)+(0.0543P)^2^+0.1658P] where P=(Fo^2^+2Fc^2^)/3'
_refine_ls_weighting_scheme calc
_refine_ls_wR_factor_gt 0.0984
_refine_ls_wR_factor_ref 0.1153
_reflns_number_gt 2930
_reflns_number_total 4119
_reflns_threshold_expression >2sigma(I)
_cod_data_source_file ja069962h.cmpd-2.cif
_cod_data_source_block c02_copper
_cod_database_code 4122117

loop_
_symmetry_equiv_pos_as_xyz
'x, y, z'
'-x, -y, z+1/2'
'-y, x, z+3/4'
'y, -x, z+1/4'

loop_
_atom_site_label
_atom_site_type_symbol
_atom_site_fract_x
_atom_site_fract_y
_atom_site_fract_z
_atom_site_U_iso_or_equiv
_atom_site_adp_type
_atom_site_occupancy
_atom_site_symmetry_multiplicity
_atom_site_calc_flag
_atom_site_refinement_flags
Cu1 Cu 0.26102(9) 0.71625(9) 0.18235(3) 0.0478(2) Uani 1 1 d .
S1 S 0.4321(5) 0.4639(3) 0.05765(7) 0.1363(14) Uani 1 1 d .
S2 S 0.0639(4) 0.5691(3) 0.05323(7) 0.1333(15) Uani 1 1 d .
S3 S -0.0311(3) 0.6692(3) 0.30723(7) 0.0976(9) Uani 1 1 d .
S4 S 0.1129(3) 1.0204(3) 0.30075(6) 0.0926(9) Uani 1 1 d .
N1 N 0.4900(6) 0.6225(6) 0.17418(17) 0.0546(17) Uani 1 1 d .
N2 N 0.2720(6) 0.6788(6) 0.13601(15) 0.0454(16) Uani 1 1 d .
N3 N 0.0398(7) 0.7925(7) 0.16221(18) 0.0542(16) Uani 1 1 d .
N4 N 0.1576(6) 0.4977(7) 0.19978(17) 0.0527(16) Uani 1 1 d .
N5 N 0.2265(7) 0.7454(6) 0.22898(16) 0.0475(16) Uani 1 1 d .
N6 N 0.3429(6) 0.9532(6) 0.19385(15) 0.0497(16) Uani 1 1 d .
N7 N 0.6392(15) 0.6791(16) 0.0353(3) 0.170(6) Uani 1 1 d .
N8 N 0.0926(13) 0.7875(11) 0.0045(2) 0.135(4) Uani 1 1 d .
N9 N 0.1394(13) 0.4634(18) 0.3439(3) 0.182(6) Uani 1 1 d .
N10 N 0.2852(16) 0.9743(17) 0.3570(3) 0.202(7) Uani 1 1 d .
C101 C 0.6000(10) 0.6001(9) 0.1960(2) 0.072(3) Uani 1 1 d .
H10A H 0.5869 0.6323 0.2180 0.086 Uiso 1 1 calc R
C102 C 0.7326(12) 0.5313(11) 0.1876(4) 0.097(4) Uani 1 1 d .
H10B H 0.8066 0.5154 0.2036 0.116 Uiso 1 1 calc R
C103 C 0.7513(11) 0.4883(12) 0.1558(4) 0.100(4) Uani 1 1 d .
H10C H 0.8416 0.4455 0.1496 0.120 Uiso 1 1 calc R
C104 C 0.6437(11) 0.5048(8) 0.1326(3) 0.079(3) Uani 1 1 d .
H10D H 0.6566 0.4689 0.1109 0.095 Uiso 1 1 calc R
C105 C 0.5113(8) 0.5779(7) 0.1419(2) 0.0526(19) Uani 1 1 d .
C106 C 0.3827(9) 0.6004(8) 0.1208(2) 0.0533(19) Uani 1 1 d .
C107 C 0.3372(12) 0.5638(8) 0.0886(2) 0.074(3) Uani 1 1 d .
C108 C 0.1876(11) 0.6186(9) 0.0857(2) 0.071(2) Uani 1 1 d .
C109 C 0.1525(10) 0.6894(8) 0.1151(2) 0.058(2) Uani 1 1 d .
C110 C 0.0239(9) 0.7648(9) 0.1295(3) 0.061(2) Uani 1 1 d .
C111 C -0.1051(11) 0.8099(11) 0.1122(3) 0.092(3) Uani 1 1 d .
H11D H -0.1160 0.7915 0.0893 0.111 Uiso 1 1 calc R
C112 C -0.2155(13) 0.8825(14) 0.1302(4) 0.118(6) Uani 1 1 d .
H11C H -0.3031 0.9113 0.1195 0.142 Uiso 1 1 calc R
C113 C -0.1973(13) 0.9111(13) 0.1622(4) 0.124(5) Uani 1 1 d .
H11B H -0.2693 0.9640 0.1741 0.149 Uiso 1 1 calc R
C114 C -0.0711(10) 0.8617(9) 0.1778(3) 0.084(3) Uani 1 1 d .
H11A H -0.0623 0.8774 0.2008 0.101 Uiso 1 1 calc R
C115 C 0.5546(16) 0.5951(13) 0.0445(3) 0.119(5) Uani 1 1 d .
C116 C 0.0902(13) 0.6989(11) 0.0245(3) 0.098(3) Uani 1 1 d .
C201 C 0.1318(8) 0.3734(8) 0.1823(3) 0.064(2) Uani 1 1 d .
H20A H 0.1674 0.3671 0.1605 0.077 Uiso 1 1 calc R
C202 C 0.0553(10) 0.2552(10) 0.1953(3) 0.078(3) Uani 1 1 d .
H20B H 0.0392 0.1706 0.1823 0.093 Uiso 1 1 calc R
C203 C 0.0025(10) 0.2609(10) 0.2272(3) 0.083(3) Uani 1 1 d .
H20C H -0.0509 0.1813 0.2362 0.100 Uiso 1 1 calc R
C204 C 0.0299(9) 0.3878(10) 0.2463(2) 0.075(3) Uani 1 1 d .
H20D H -0.0040 0.3940 0.2683 0.090 Uiso 1 1 calc R
C205 C 0.1097(8) 0.5069(8) 0.2318(2) 0.053(2) Uani 1 1 d .
C206 C 0.1405(8) 0.6507(9) 0.24728(18) 0.053(2) Uani 1 1 d .
C207 C 0.0941(8) 0.7269(9) 0.2763(2) 0.060(2) Uani 1 1 d .
C208 C 0.1583(8) 0.8701(9) 0.2751(2) 0.063(2) Uani 1 1 d .
C209 C 0.2378(8) 0.8779(9) 0.24453(18) 0.0513(19) Uani 1 1 d .
C210 C 0.3196(8) 0.9906(8) 0.2266(2) 0.055(2) Uani 1 1 d .
C211 C 0.3754(9) 1.1244(9) 0.2391(2) 0.071(2) Uani 1 1 d .
H21D H 0.3612 1.1499 0.2615 0.085 Uiso 1 1 calc R
C212 C 0.4514(11) 1.2176(10) 0.2181(3) 0.092(3) Uani 1 1 d .
H21C H 0.4896 1.3070 0.2262 0.110 Uiso 1 1 calc R
C213 C 0.4718(9) 1.1807(11) 0.1853(3) 0.083(3) Uani 1 1 d .
H21B H 0.5219 1.2442 0.1707 0.100 Uiso 1 1 calc R
C214 C 0.4161(8) 1.0474(9) 0.1746(2) 0.068(2) Uani 1 1 d .
H21A H 0.4309 1.0214 0.1523 0.081 Uiso 1 1 calc R
C215 C 0.0703(13) 0.5499(16) 0.3288(3) 0.123(4) Uani 1 1 d .
C216 C 0.2153(13) 0.9896(14) 0.3343(3) 0.115(4) Uani 1 1 d .

loop_
_atom_site_aniso_label
_atom_site_aniso_U_11
_atom_site_aniso_U_22
_atom_site_aniso_U_33
_atom_site_aniso_U_23
_atom_site_aniso_U_13
_atom_site_aniso_U_12
Cu1 0.0433(5) 0.0542(5) 0.0460(5) 0.0031(5) -0.0005(4) -0.0004(4)
S1 0.265(4) 0.0697(18) 0.074(2) -0.0243(16) 0.020(3) 0.026(2)
S2 0.218(4) 0.093(2) 0.089(2) 0.0224(17) -0.086(2) -0.069(2)
S3 0.0682(15) 0.150(3) 0.0742(18) 0.0204(18) 0.0268(13) 0.0117(16)
S4 0.0993(18) 0.120(2) 0.0584(16) -0.0234(15) -0.0085(14) 0.0421(16)
N1 0.048(4) 0.057(4) 0.059(5) 0.015(3) -0.008(4) -0.010(3)
N2 0.049(4) 0.051(4) 0.037(4) 0.003(3) 0.003(3) -0.007(3)
N3 0.046(4) 0.048(4) 0.069(5) 0.015(3) 0.004(4) -0.006(3)
N4 0.056(4) 0.050(4) 0.052(5) 0.006(3) -0.010(3) 0.003(3)
N5 0.052(4) 0.047(4) 0.044(4) 0.001(3) 0.007(3) 0.001(3)
N6 0.044(3) 0.056(4) 0.049(5) 0.002(3) 0.000(3) -0.005(3)
N7 0.193(13) 0.181(13) 0.136(10) 0.046(9) 0.084(9) 0.079(10)
N8 0.228(12) 0.100(7) 0.076(7) 0.015(5) -0.042(7) -0.036(8)
N9 0.123(9) 0.285(17) 0.139(11) 0.125(12) 0.027(7) 0.024(9)
N10 0.210(13) 0.315(18) 0.083(8) -0.064(10) -0.048(9) 0.147(13)
C101 0.063(6) 0.071(6) 0.081(7) 0.026(5) -0.021(5) -0.020(5)
C102 0.066(7) 0.098(7) 0.127(11) 0.037(8) -0.036(7) 0.012(6)
C103 0.045(6) 0.100(8) 0.156(13) 0.053(9) 0.004(8) 0.003(5)
C104 0.079(6) 0.054(5) 0.105(8) -0.001(5) 0.054(7) 0.011(5)
C105 0.058(5) 0.042(4) 0.057(6) 0.007(4) 0.014(4) 0.001(4)
C106 0.068(5) 0.050(4) 0.042(5) -0.001(4) 0.004(4) 0.001(4)
C107 0.134(9) 0.044(5) 0.043(6) -0.001(4) 0.005(6) -0.005(5)
C108 0.102(7) 0.053(5) 0.057(6) 0.020(4) -0.023(5) -0.020(5)
C109 0.075(6) 0.050(5) 0.050(6) 0.007(4) -0.011(5) -0.012(4)
C110 0.049(5) 0.059(5) 0.076(7) 0.028(5) -0.017(5) -0.022(4)
C111 0.061(6) 0.110(8) 0.105(8) 0.057(6) -0.025(6) -0.013(6)
C112 0.050(7) 0.114(10) 0.190(15) 0.075(11) -0.028(10) -0.007(6)
C113 0.059(8) 0.109(9) 0.204(17) 0.039(11) -0.008(9) 0.017(6)
C114 0.056(6) 0.073(6) 0.124(9) 0.027(6) 0.020(7) -0.002(5)
C115 0.175(14) 0.105(10) 0.077(9) 0.027(7) 0.047(8) 0.059(9)
C116 0.155(10) 0.066(6) 0.072(8) -0.013(6) -0.037(7) -0.014(6)
C201 0.070(5) 0.053(5) 0.068(6) 0.000(5) -0.018(5) -0.006(4)
C202 0.071(6) 0.055(6) 0.107(9) 0.015(6) -0.014(6) -0.006(5)
C203 0.068(6) 0.058(6) 0.125(11) 0.028(7) -0.012(6) -0.019(5)
C204 0.059(5) 0.096(7) 0.069(6) 0.035(6) -0.010(4) 0.000(5)
C205 0.047(4) 0.057(5) 0.056(6) 0.021(4) -0.010(4) 0.002(4)
C206 0.049(5) 0.068(5) 0.043(5) 0.004(4) 0.003(4) -0.005(4)
C207 0.053(5) 0.074(6) 0.053(6) 0.012(4) 0.005(4) -0.001(4)
C208 0.055(5) 0.082(6) 0.053(6) -0.004(4) 0.000(4) 0.011(4)
C209 0.051(5) 0.062(5) 0.041(5) -0.001(4) -0.007(4) 0.002(4)
C210 0.050(5) 0.047(5) 0.068(6) -0.006(4) -0.015(4) 0.009(4)
C211 0.080(6) 0.057(6) 0.076(6) 0.008(5) -0.025(5) 0.008(5)
C212 0.108(8) 0.049(5) 0.119(10) 0.008(6) -0.050(8) -0.012(5)
C213 0.077(6) 0.073(7) 0.099(9) 0.006(7) -0.001(7) -0.012(5)
C214 0.064(5) 0.068(6) 0.070(7) 0.009(5) 0.004(4) -0.007(4)
C215 0.095(9) 0.192(13) 0.082(9) 0.040(8) 0.050(7) 0.005(8)
C216 0.112(8) 0.171(11) 0.062(7) -0.046(8) -0.013(7) 0.065(8)

loop_
_atom_type_symbol
_atom_type_description
_atom_type_scat_dispersion_real
_atom_type_scat_dispersion_imag
_atom_type_scat_source
C C 0.0033 0.0016 'International Tables Vol C Tables 4.2.6.8 and 6.1.1.4'
H H 0.0000 0.0000 'International Tables Vol C Tables 4.2.6.8 and 6.1.1.4'
N N 0.0061 0.0033 'International Tables Vol C Tables 4.2.6.8 and 6.1.1.4'
S S 0.1246 0.1234 'International Tables Vol C Tables 4.2.6.8 and 6.1.1.4'
Cu Cu 0.3201 1.2651 'International Tables Vol C Tables 4.2.6.8 and 6.1.1.4'

loop_
_geom_angle_atom_site_label_1
_geom_angle_atom_site_label_2
_geom_angle_atom_site_label_3
_geom_angle
N2 Cu1 N5 173.3(2)
N2 Cu1 N1 75.1(2)
N5 Cu1 N1 110.0(3)
N2 Cu1 N3 75.5(3)
N5 Cu1 N3 99.4(3)
N1 Cu1 N3 150.5(3)
N2 Cu1 N4 99.6(2)
N5 Cu1 N4 75.8(2)
N1 Cu1 N4 95.4(2)
N3 Cu1 N4 90.7(2)
N2 Cu1 N6 110.2(2)
N5 Cu1 N6 74.3(2)
N1 Cu1 N6 94.8(2)
N3 Cu1 N6 94.1(2)
N4 Cu1 N6 150.1(3)
C115 S1 C107 100.3(5)
C116 S2 C108 104.0(4)
C215 S3 C207 101.9(4)
C216 S4 C208 102.5(4)
C101 N1 C105 118.1(7)
C101 N1 Cu1 129.8(6)
C105 N1 Cu1 112.1(5)
C109 N2 C106 109.7(7)
C109 N2 Cu1 123.2(5)
C106 N2 Cu1 124.7(5)
C114 N3 C110 117.8(8)
C114 N3 Cu1 129.5(7)
C110 N3 Cu1 112.8(5)
C201 N4 C205 119.3(7)
C201 N4 Cu1 129.1(6)
C205 N4 Cu1 111.4(5)
C209 N5 C206 110.3(6)
C209 N5 Cu1 124.1(5)
C206 N5 Cu1 122.1(5)
C214 N6 C210 118.4(7)
C214 N6 Cu1 129.6(6)
C210 N6 Cu1 111.7(5)
N1 C101 C102 123.1(10)
C103 C102 C101 117.9(10)
C102 C103 C104 122.1(10)
C103 C104 C105 118.2(10)
N1 C105 C104 120.4(8)
N1 C105 C106 113.6(6)
C104 C105 C106 125.7(9)
N2 C106 C107 108.7(7)
N2 C106 C105 113.2(7)
C107 C106 C105 138.0(8)
C106 C107 C108 105.6(8)
C106 C107 S1 129.3(8)
C108 C107 S1 125.0(7)
C109 C108 C107 107.7(8)
C109 C108 S2 126.9(8)
C107 C108 S2 124.3(8)
N2 C109 C108 108.1(8)
N2 C109 C110 114.6(7)
C108 C109 C110 137.3(9)
N3 C110 C111 120.9(10)
N3 C110 C109 112.7(7)
C111 C110 C109 126.3(10)
C112 C111 C110 117.9(11)
C113 C112 C111 120.5(12)
C112 C113 C114 118.9(14)
N3 C114 C113 123.9(12)
N7 C115 S1 177.8(14)
N8 C116 S2 172.8(12)
N4 C201 C202 122.6(9)
C203 C202 C201 120.1(10)
C202 C203 C204 118.8(9)
C203 C204 C205 119.0(9)
N4 C205 C204 120.2(8)
N4 C205 C206 113.2(6)
C204 C205 C206 126.4(8)
N5 C206 C207 107.8(7)
N5 C206 C205 115.7(7)
C207 C206 C205 136.2(7)
C206 C207 C208 107.1(7)
C206 C207 S3 128.9(7)
C208 C207 S3 123.8(7)
C207 C208 C209 106.3(7)
C207 C208 S4 126.2(6)
C209 C208 S4 125.9(7)
N5 C209 C208 108.4(7)
N5 C209 C210 115.4(7)
C208 C209 C210 136.1(8)
N6 C210 C211 120.0(8)
N6 C210 C209 112.4(7)
C211 C210 C209 127.6(8)
C212 C211 C210 119.1(9)
C213 C212 C211 120.5(9)
C212 C213 C214 117.6(9)
N6 C214 C213 124.3(9)
N9 C215 S3 178.5(15)
N10 C216 S4 177.4(15)

loop_
_geom_bond_atom_site_label_1
_geom_bond_atom_site_label_2
_geom_bond_distance
Cu1 N2 1.881(6)
Cu1 N5 1.903(6)
Cu1 N1 2.242(6)
Cu1 N3 2.246(6)
Cu1 N4 2.277(6)
Cu1 N6 2.294(6)
S1 C115 1.693(14)
S1 C107 1.746(9)
S2 C116 1.649(12)
S2 C108 1.761(9)
S3 C215 1.647(14)
S3 C207 1.746(8)
S4 C216 1.645(12)
S4 C208 1.740(8)
N1 C101 1.331(9)
N1 C105 1.360(9)
N2 C109 1.361(9)
N2 C106 1.359(8)
N3 C114 1.327(10)
N3 C110 1.337(10)
N4 C201 1.333(9)
N4 C205 1.351(9)
N5 C209 1.344(9)
N5 C206 1.360(8)
N6 C214 1.316(9)
N6 C210 1.364(9)
N7 C115 1.130(15)
N8 C116 1.127(11)
N9 C215 1.162(14)
N10 C216 1.109(12)
C101 C102 1.381(13)
C102 C103 1.335(15)
C103 C104 1.347(14)
C104 C105 1.407(10)
C105 C106 1.443(10)
C106 C107 1.385(11)
C107 C108 1.433(12)
C108 C109 1.370(11)
C109 C110 1.454(11)
C110 C111 1.407(11)
C111 C112 1.386(15)
C112 C113 1.312(16)
C113 C114 1.367(14)
C201 C202 1.365(11)
C202 C203 1.359(12)
C203 C204 1.391(12)
C204 C205 1.409(10)
C205 C206 1.456(10)
C206 C207 1.406(10)
C207 C208 1.408(11)
C208 C209 1.414(10)
C209 C210 1.439(10)
C210 C211 1.392(10)
C211 C212 1.366(12)
C212 C213 1.360(13)
C213 C214 1.363(11)
